data_2003227
loop_
_publ_author_name
'Kubicki, M.'
'Borowiak, T.'
'Antkowiak, W. Z.'

_publ_section_title
;
 4-Methoxy-11-oxo-5-azabenzo[<i>b</i>]fluorene <i>N</i>-Oxide and its
 Free Base
;
_journal_issue 3
_journal_name_full 'Acta Crystallographica Section C'
_journal_page_first 462
_journal_page_last 465
_journal_paper_doi 10.1107/S0108270194010528
_journal_volume 51
_journal_year 1995
_chemical_formula_moiety 'C17 H11 N O3'
_chemical_formula_sum 'C17 H11 N O3'
_chemical_formula_weight 277.27
_chemical_name_systematic
;
1-methoxy-5-oxo-11-azabenzo[b]fluorene-11-oxide
;
_space_group_IT_number 61
_symmetry_cell_setting orthorhombic
_symmetry_space_group_name_Hall '-P 2ac 2ab'
_symmetry_space_group_name_H-M 'P b c a'
_audit_creation_method SHELXL
_cell_angle_alpha 90.00
_cell_angle_beta 90.00
_cell_angle_gamma 90.00
_cell_formula_units_Z 8
_cell_length_a 21.023(1)
_cell_length_b 14.907(1)
_cell_length_c 8.2059(7)
_cell_measurement_reflns_used 15
_cell_measurement_temperature 293(2)
_cell_measurement_theta_max 47.15
_cell_measurement_theta_min 18.06
_cell_volume 2571.6(3)
_computing_cell_refinement 'P2~1~ Standard'
_computing_data_collection 'P2~1~ Standard'
_computing_data_reduction 'PRADIR (Jask\'olski, 1990)'
_computing_molecular_graphics 'Stereochemical Workstation (1989)'
_computing_publication_material 'SHELXL-93 (Sheldrick, 1994)'
_computing_structure_refinement 'SHELXL-93 (Sheldrick, 1994)'
_computing_structure_solution 'SHELXS-86 (Sheldrick, 1990)'
_diffrn_ambient_temperature 293(2)
_diffrn_measurement_device 'Syntex P2~1~'
_diffrn_measurement_method \w/2\q
_diffrn_radiation_monochromator graphite
_diffrn_radiation_source 'fine-focus sealed tube'
_diffrn_radiation_type CuK\a
_diffrn_radiation_wavelength 1.54178
_diffrn_reflns_av_R_equivalents 'not determined'
_diffrn_reflns_av_sigmaI/netI 0.0173
_diffrn_reflns_limit_h_max 22
_diffrn_reflns_limit_h_min 0
_diffrn_reflns_limit_k_max 16
_diffrn_reflns_limit_k_min 0
_diffrn_reflns_limit_l_max 8
_diffrn_reflns_limit_l_min 0
_diffrn_reflns_number 1204
_diffrn_reflns_theta_max 57.28
_diffrn_reflns_theta_min 4.21
_diffrn_standards_decay_% 2.4
_diffrn_standards_interval_count 100
_diffrn_standards_number 2
_exptl_absorpt_coefficient_mu 0.815
_exptl_absorpt_correction_type none
_exptl_crystal_colour red
_exptl_crystal_density_diffrn 1.432
_exptl_crystal_description prism
_exptl_crystal_F_000 1152
_exptl_crystal_size_max 0.35
_exptl_crystal_size_mid 0.20
_exptl_crystal_size_min 0.18
_refine_diff_density_max 0.153
_refine_diff_density_min -0.109
_refine_ls_extinction_coef 0.0022(3)
_refine_ls_extinction_method 'F~c~^*^ = kF~c~[1+0.001xF~c~^2^\l^3^/sin(2\q)]'
_refine_ls_goodness_of_fit_all 1.087
_refine_ls_goodness_of_fit_obs 1.087
_refine_ls_hydrogen_treatment noref
_refine_ls_matrix_type full
_refine_ls_number_parameters 191
_refine_ls_number_reflns 1200
_refine_ls_number_restraints 0
_refine_ls_restrained_S_all 1.130
_refine_ls_restrained_S_obs 1.087
_refine_ls_R_factor_all 0.0387
_refine_ls_R_factor_obs 0.0380
_refine_ls_shift/esd_max <0.001
_refine_ls_shift/esd_mean 0.000
_refine_ls_structure_factor_coef Fsqd
_refine_ls_weighting_scheme
;calc w = 1/[\s^2^(F~o~^2^)+(0.0276P)^2^+1.5593P] where P =
(F~o~^2^+2F~c~^2^)/3
;
_refine_ls_wR_factor_all 0.0859
_refine_ls_wR_factor_obs 0.0825
_reflns_number_observed 1199
_reflns_number_total 1204
_reflns_observed_criterion >2sigma(I)
_cod_data_source_file ab1206.cif
_cod_data_source_block 1
_cod_database_code 2003227

loop_
_symmetry_equiv_pos_as_xyz
'x, y, z'
'x+1/2, -y+1/2, -z'
'-x, y+1/2, -z+1/2'
'-x+1/2, -y, z+1/2'
'-x, -y, -z'
'-x-1/2, y-1/2, z'
'x, -y-1/2, z-1/2'
'x-1/2, y, -z-1/2'

loop_
_atom_site_aniso_label
_atom_site_aniso_U_11
_atom_site_aniso_U_12
_atom_site_aniso_U_13
_atom_site_aniso_U_22
_atom_site_aniso_U_23
_atom_site_aniso_U_33
C1 0.057(2) -0.0046(14) -0.0026(15) 0.0496(15) -0.0006(13) 0.061(2)
O1 0.0922(15) -0.0069(11) 0.0360(14) 0.0469(11) 0.0044(12) 0.125(2)
C12 0.117(3) -0.012(2) 0.038(3) 0.051(2) -0.004(2) 0.183(4)
C2 0.064(2) -0.0093(15) -0.001(2) 0.061(2) 0.008(2) 0.071(2)
C3 0.059(2) -0.001(2) 0.001(2) 0.083(2) 0.009(2) 0.064(2)
C4 0.062(2) 0.0096(15) -0.009(2) 0.066(2) -0.002(2) 0.062(2)
C4a 0.054(2) -0.0023(14) -0.0094(14) 0.056(2) 0.0014(13) 0.054(2)
C5 0.061(2) 0.0011(14) -0.013(2) 0.050(2) -0.002(2) 0.067(2)
O5 0.0776(14) 0.0082(10) 0.0009(14) 0.0501(11) -0.0084(12) 0.116(2)
C5a 0.055(2) 0.0010(12) -0.0084(15) 0.0427(13) 0.0031(12) 0.056(2)
C6 0.066(2) -0.0032(14) -0.009(2) 0.0433(14) 0.0031(14) 0.069(2)
C6a 0.060(2) -0.0067(13) -0.0086(14) 0.0462(14) 0.0058(13) 0.057(2)
C7 0.074(2) -0.012(2) -0.001(2) 0.052(2) 0.009(2) 0.076(2)
C8 0.069(2) -0.013(2) 0.005(2) 0.066(2) 0.012(2) 0.075(2)
C9 0.064(2) 0.000(2) 0.005(2) 0.067(2) 0.0026(15) 0.062(2)
C10 0.061(2) -0.0038(15) 0.001(2) 0.054(2) 0.0003(14) 0.057(2)
C10a 0.0537(15) -0.0057(13) -0.0073(14) 0.0496(14) 0.0044(13) 0.048(2)
N11 0.0635(14) -0.0058(11) -0.0047(12) 0.0417(11) -0.0026(11) 0.0543(13)
O11 0.105(2) -0.0134(10) 0.0368(14) 0.0434(11) -0.0120(11) 0.107(2)
C11a 0.051(2) -0.0007(13) -0.0082(14) 0.0442(13) -0.0007(11) 0.048(2)
C11b 0.0488(15) -0.0025(12) -0.0101(13) 0.0471(14) 0.0002(13) 0.0510(14)

loop_
_atom_site_label
_atom_site_occupancy
_atom_site_fract_x
_atom_site_fract_y
_atom_site_fract_z
_atom_site_U_iso_or_equiv
_atom_site_thermal_displace_type
_atom_site_calc_flag
_atom_site_refinement_flags
_atom_site_type_symbol
C1 1 0.57903(13) 0.6377(2) 0.2845(3) 0.0560(7) Uani d . C
O1 1 0.61256(10) 0.56501(12) 0.2382(3) 0.0880(7) Uani d . O
C12 1 0.5903(2) 0.4795(2) 0.2729(5) 0.117(2) Uani d . C
H12A 1 0.6197(2) 0.4358(2) 0.2316(5) 0.140 Uiso calc R H
H12B 1 0.5495(2) 0.4711(2) 0.2223(5) 0.140 Uiso calc R H
H12C 1 0.5862(2) 0.4725(2) 0.3887(5) 0.140 Uiso calc R H
C2 1 0.52269(14) 0.6315(2) 0.3742(3) 0.0654(8) Uani d . C
H2 1 0.50602(14) 0.5751(2) 0.3973(3) 0.078 Uiso calc R H
C3 1 0.49124(14) 0.7066(2) 0.4292(4) 0.0684(8) Uani d . C
H3 1 0.45393(14) 0.7001(2) 0.4890(4) 0.082 Uiso calc R H
C4 1 0.51424(14) 0.7914(2) 0.3971(3) 0.0635(8) Uani d . C
H4 1 0.49353(14) 0.8423(2) 0.4356(3) 0.076 Uiso calc R H
C4a 1 0.56918(13) 0.7980(2) 0.3056(3) 0.0547(7) Uani d . C
C5 1 0.60084(13) 0.8816(2) 0.2526(4) 0.0595(7) Uani d . C
O5 1 0.58187(9) 0.95806(12) 0.2721(3) 0.0811(7) Uani d . O
C5a 1 0.65757(12) 0.8533(2) 0.1595(3) 0.0515(7) Uani d . C
C6 1 0.70319(13) 0.9033(2) 0.0868(3) 0.0594(8) Uani d . C
H6 1 0.70275(13) 0.9656(2) 0.0943(3) 0.071 Uiso calc R H
C6a 1 0.75146(14) 0.8585(2) -0.0008(3) 0.0542(7) Uani d . C
C7 1 0.80213(14) 0.9031(2) -0.0782(4) 0.0675(8) Uani d . C
H7 1 0.80496(14) 0.9653(2) -0.0714(4) 0.081 Uiso calc R H
C8 1 0.84722(14) 0.8565(2) -0.1630(4) 0.0698(8) Uani d . C
H8 1 0.88066(14) 0.8870(2) -0.2124(4) 0.084 Uiso calc R H
C9 1 0.84325(13) 0.7635(2) -0.1757(4) 0.0643(8) Uani d . C
H9 1 0.87372(13) 0.7325(2) -0.2355(4) 0.077 Uiso calc R H
C10 1 0.79527(13) 0.7174(2) -0.1017(3) 0.0575(7) Uani d . C
H10 1 0.79315(13) 0.6552(2) -0.1099(3) 0.069 Uiso calc R H
C10a 1 0.74956(12) 0.7642(2) -0.0137(3) 0.0505(7) Uani d . C
N11 1 0.69994(10) 0.71444(12) 0.0630(3) 0.0532(6) Uani d . N
O11 1 0.69883(10) 0.62939(11) 0.0385(3) 0.0850(7) Uani d . O
C11a 1 0.65651(11) 0.7581(2) 0.1522(3) 0.0478(7) Uani d . C
C11b 1 0.60206(11) 0.72315(14) 0.2462(3) 0.0490(6) Uani d . C

loop_
_atom_type_symbol
_atom_type_description
_atom_type_scat_source
_atom_type_scat_dispersion_real
_atom_type_scat_dispersion_imag
C C 'International Tables Vol C Tables 4.2.6.8 and 6.1.1.4' 0.0181 0.009
H H 'International Tables Vol C Tables 4.2.6.8 and 6.1.1.4' 0.0000 0.000
N N 'International Tables Vol C Tables 4.2.6.8 and 6.1.1.4' 0.0311 0.018
O O 'International Tables Vol C Tables 4.2.6.8 and 6.1.1.4' 0.0492 0.032

loop_
_geom_angle_atom_site_label_1
_geom_angle_atom_site_label_2
_geom_angle_atom_site_label_3
_geom_angle
_geom_angle_publ_flag
O1 C1 C2 122.6(2) yes
O1 C1 C11b 119.2(2) yes
C2 C1 C11b 118.2(2) yes
C1 O1 C12 120.3(2) yes
C3 C2 C1 121.7(3) yes
C2 C3 C4 121.0(3) yes
C3 C4 C4a 117.5(3) yes
C4 C4a C11b 123.1(2) yes
C4 C4a C5 126.6(2) yes
C11b C4a C5 110.3(2) yes
O5 C5 C5a 126.9(3) yes
O5 C5 C4a 127.1(3) yes
C5a C5 C4a 105.9(2) yes
C6 C5a C11a 122.9(3) yes
C6 C5a C5 129.9(2) yes
C11a C5a C5 107.2(2) yes
C5a C6 C6a 118.2(2) yes
C7 C6a C10a 117.3(3) yes
C7 C6a C6 123.3(2) yes
C10a C6a C6 119.3(2) yes
C8 C7 C6a 121.0(3) yes
C7 C8 C9 120.2(3) yes
C10 C9 C8 120.9(3) yes
C9 C10 C10a 119.3(2) yes
C10 C10a C6a 121.4(2) yes
C10 C10a N11 118.2(2) yes
C6a C10a N11 120.4(2) yes
O11 N11 C11a 123.6(2) yes
O11 N11 C10a 117.3(2) yes
C11a N11 C10a 119.1(2) yes
N11 C11a C5a 119.9(2) yes
N11 C11a C11b 130.0(2) yes
C5a C11a C11b 110.0(2) yes
C1 C11b C4a 118.4(2) yes
C1 C11b C11a 135.1(2) yes
C4a C11b C11a 106.5(2) yes

loop_
_geom_bond_atom_site_label_1
_geom_bond_atom_site_label_2
_geom_bond_distance
_geom_bond_publ_flag
C1 O1 1.348(3) yes
C1 C2 1.397(4) yes
C1 C11b 1.398(3) yes
O1 C12 1.387(3) yes
C2 C3 1.377(4) yes
C3 C4 1.378(4) yes
C4 C4a 1.381(4) yes
C4a C11b 1.399(3) yes
C4a C5 1.479(3) yes
C5 O5 1.218(3) yes
C5 C5a 1.478(4) yes
C5a C6 1.354(3) yes
C5a C11a 1.421(3) yes
C6 C6a 1.412(4) yes
C6a C7 1.407(4) yes
C6a C10a 1.409(3) yes
C7 C8 1.366(4) yes
C8 C9 1.394(4) yes
C9 C10 1.364(3) yes
C10 C10a 1.390(3) yes
C10a N11 1.427(3) yes
N11 O11 1.284(2) yes
N11 C11a 1.339(3) yes
C11a C11b 1.475(3) yes

loop_
_geom_torsion_atom_site_label_1
_geom_torsion_atom_site_label_2
_geom_torsion_atom_site_label_3
_geom_torsion_atom_site_label_4
_geom_torsion
C2 C1 O1 C12 2.8(5)
C11b C1 O1 C12 -179.2(3)
O1 C1 C2 C3 175.8(3)
C11b C1 C2 C3 -2.2(4)
C1 C2 C3 C4 0.2(4)
C2 C3 C4 C4a 1.1(4)
C3 C4 C4a C11b -0.5(4)
C3 C4 C4a C5 177.9(3)
C4 C4a C5 O5 -4.8(5)
C11b C4a C5 O5 173.8(3)
C4 C4a C5 C5a 179.6(2)
C11b C4a C5 C5a -1.8(3)
O5 C5 C5a C6 5.5(5)
C4a C5 C5a C6 -178.9(3)
O5 C5 C5a C11a -172.6(3)
C4a C5 C5a C11a 2.9(3)
C11a C5a C6 C6a 0.4(4)
C5 C5a C6 C6a -177.5(3)
C5a C6 C6a C7 -178.5(3)
C5a C6 C6a C10a 1.9(4)
C10a C6a C7 C8 0.4(4)
C6 C6a C7 C8 -179.2(3)
C6a C7 C8 C9 0.7(5)
C7 C8 C9 C10 -1.2(5)
C8 C9 C10 C10a 0.6(4)
C9 C10 C10a C6a 0.6(4)
C9 C10 C10a N11 -179.8(2)
C7 C6a C10a C10 -1.1(4)
C6 C6a C10a C10 178.6(2)
C7 C6a C10a N11 179.4(2)
C6 C6a C10a N11 -1.0(4)
C10 C10a N11 O11 -3.6(3)
C6a C10a N11 O11 176.0(2)
C10 C10a N11 C11a 178.1(2)
C6a C10a N11 C11a -2.4(3)
O11 N11 C11a C5a -173.6(2)
C10a N11 C11a C5a 4.6(3)
O11 N11 C11a C11b 3.4(4)
C10a N11 C11a C11b -178.3(2)
C6 C5a C11a N11 -3.8(4)
C5 C5a C11a N11 174.5(2)
C6 C5a C11a C11b 178.6(2)
C5 C5a C11a C11b -3.1(3)
O1 C1 C11b C4a -175.4(2)
C2 C1 C11b C4a 2.8(4)
O1 C1 C11b C11a 4.5(5)
C2 C1 C11b C11a -177.4(3)
C4 C4a C11b C1 -1.5(4)
C5 C4a C11b C1 179.9(2)
C4 C4a C11b C11a 178.6(2)
C5 C4a C11b C11a 0.0(3)
N11 C11a C11b C1 4.8(5)
C5a C11a C11b C1 -177.9(3)
N11 C11a C11b C4a -175.3(2)
C5a C11a C11b C4a 1.9(3)

loop_
_cod_related_entry_id
_cod_related_entry_database
_cod_related_entry_code
1 ChemSpider 21139115
